data_2240190
loop_
_publ_author_name
'Balaji, J.'
'John Francis Xavier, J.'
'Prabu, S.'
'Srinivasan, P.'

_publ_section_title
;
 Crystal structure of
 (<i>E</i>)-<i>N</i>'-(4-chlorobenzylidene)-4-methylbenzenesulfonohydrazide:
 a hexagonal polymorph
;
_journal_issue 12
_journal_name_full 'Acta Crystallographica Section E'
_journal_page_first o1250
_journal_page_last o1251
_journal_paper_doi 10.1107/S1600536814023721
_journal_volume 70
_journal_year 2014
_chemical_formula_iupac 'C14 H13 Cl N2 O2 S'
_chemical_formula_moiety 'C14 H13 Cl N2 O2 S'
_chemical_formula_sum 'C14 H13 Cl N2 O2 S'
_chemical_formula_weight 308.77
_chemical_name_systematic
;
(<i>E</i>)-<i>N</i>'-(4-Chlorobenzylidene)-4-methylbenzenesulfonohydrazide
;
_space_group_IT_number 169
_symmetry_cell_setting hexagonal
_symmetry_space_group_name_Hall 'P 61'
_symmetry_space_group_name_H-M 'P 61'
_atom_sites_solution_hydrogens geom
_atom_sites_solution_primary direct
_atom_sites_solution_secondary difmap
_audit_creation_method SHELXL-97
_cell_angle_alpha 90.00
_cell_angle_beta 90.00
_cell_angle_gamma 120.00
_cell_formula_units_Z 6
_cell_length_a 10.8907(3)
_cell_length_b 10.8907(3)
_cell_length_c 21.4542(7)
_cell_measurement_reflns_used 9375
_cell_measurement_temperature 293(2)
_cell_measurement_theta_max 25.75
_cell_measurement_theta_min 2.35
_cell_volume 2203.71(11)
_computing_cell_refinement
;
APEX2 and SAINT (Bruker, 2004)
;
_computing_data_collection
;
APEX2 (Bruker, 2004)
;
_computing_data_reduction
;
SAINT and XPREP (Bruker, 2004)
;
_computing_molecular_graphics
;
ORTEP-3 for Windows (Farrugia, 2012) and Mercury (Macrae <i>et al.</i>,
2008)
;
_computing_publication_material
;
SHELXL97 (Sheldrick, 2008) and PLATON (Spek, 2009)
;
_computing_structure_refinement
;
SHELXL97 (Sheldrick, 2008)
;
_computing_structure_solution
;
SIR92 (Altomare <i>et al.</i>,  1993)
;
_diffrn_ambient_temperature 293(2)
_diffrn_measured_fraction_theta_full 1.000
_diffrn_measured_fraction_theta_max 1.000
_diffrn_measurement_device_type 'Bruker Kappa APEXII CCD'
_diffrn_measurement_method '\w and \f scan'
_diffrn_radiation_monochromator graphite
_diffrn_radiation_source 'fine-focus sealed tube'
_diffrn_radiation_type MoK\a
_diffrn_radiation_wavelength 0.71073
_diffrn_reflns_av_R_equivalents 0.0273
_diffrn_reflns_av_sigmaI/netI 0.0171
_diffrn_reflns_limit_h_max 12
_diffrn_reflns_limit_h_min -12
_diffrn_reflns_limit_k_max 12
_diffrn_reflns_limit_k_min -12
_diffrn_reflns_limit_l_max 25
_diffrn_reflns_limit_l_min -25
_diffrn_reflns_number 22095
_diffrn_reflns_theta_full 24.99
_diffrn_reflns_theta_max 24.99
_diffrn_reflns_theta_min 2.16
_exptl_absorpt_coefficient_mu 0.404
_exptl_absorpt_correction_T_max 0.9099
_exptl_absorpt_correction_T_min 0.8706
_exptl_absorpt_correction_type multi-scan
_exptl_absorpt_process_details
;
(SADABS; Sheldrick, 1996)
;
_exptl_crystal_colour yellow
_exptl_crystal_density_diffrn 1.396
_exptl_crystal_density_method 'not measured'
_exptl_crystal_description block
_exptl_crystal_F_000 960
_exptl_crystal_size_max 0.35
_exptl_crystal_size_mid 0.30
_exptl_crystal_size_min 0.25
_refine_diff_density_max 0.123
_refine_diff_density_min -0.162
_refine_ls_abs_structure_details
;
Flack (1983), 1257 Friedel pairs
;
_refine_ls_abs_structure_Flack -0.02(7)
_refine_ls_extinction_coef 0.0026(4)
_refine_ls_extinction_expression Fc^*^=kFc[1+0.001xFc^2^\l^3^/sin(2\q)]^-1/4^
_refine_ls_extinction_method
;
SHELXL97 (Sheldrick, 2008)
;
_refine_ls_goodness_of_fit_ref 1.039
_refine_ls_hydrogen_treatment mixed
_refine_ls_matrix_type full
_refine_ls_number_parameters 186
_refine_ls_number_reflns 2586
_refine_ls_number_restraints 2
_refine_ls_restrained_S_all 1.038
_refine_ls_R_factor_all 0.0352
_refine_ls_R_factor_gt 0.0288
_refine_ls_shift/su_max 0.001
_refine_ls_shift/su_mean 0.000
_refine_ls_structure_factor_coef Fsqd
_refine_ls_weighting_details 'calc w=1/[\s^2^(Fo^2^)+(0.0306P)^2^+0.7106P] where P=(Fo^2^+2Fc^2^)/3'
_refine_ls_weighting_scheme calc
_refine_ls_wR_factor_gt 0.0672
_refine_ls_wR_factor_ref 0.0718
_reflns_number_gt 2345
_reflns_number_total 2586
_reflns_threshold_expression I>2sigma(I)
_cod_data_source_file su2800sup1.cif
_cod_data_source_block I
_cod_database_code 2240190
_cod_database_fobs_code 2240190

loop_
_symmetry_equiv_pos_as_xyz
'x, y, z'
'-x, -y, z+1/2'
'-y, x-y, z+1/3'
'-x+y, -x, z+2/3'
'x-y, x, z+1/6'
'y, -x+y, z+5/6'

loop_
_atom_site_type_symbol
_atom_site_label
_atom_site_fract_x
_atom_site_fract_y
_atom_site_fract_z
_atom_site_U_iso_or_equiv
_atom_site_adp_type
_atom_site_calc_flag
_atom_site_refinement_flags
_atom_site_occupancy
_atom_site_symmetry_multiplicity
C C1 -0.1026(3) -0.5080(4) 0.94696(15) 0.0727(9) Uani d . 1 1
H H1A -0.2001 -0.5364 0.9392 0.109 Uiso calc R 1 1
H H1B -0.0699 -0.4482 0.9831 0.109 Uiso calc R 1 1
H H1C -0.0942 -0.5906 0.9539 0.109 Uiso calc R 1 1
C C2 -0.0151(3) -0.4286(3) 0.89196(13) 0.0480(6) Uani d . 1 1
C C3 -0.0778(3) -0.4059(3) 0.84061(13) 0.0507(6) Uani d . 1 1
H H3 -0.1751 -0.4410 0.8405 0.061 Uiso calc R 1 1
C C4 0.0019(3) -0.3321(3) 0.78968(12) 0.0496(6) Uani d . 1 1
H H4 -0.0415 -0.3180 0.7553 0.060 Uiso calc R 1 1
C C5 0.1458(2) -0.2795(2) 0.79003(11) 0.0419(5) Uani d . 1 1
C C6 0.2103(3) -0.3013(3) 0.84070(12) 0.0483(6) Uani d . 1 1
H H6 0.3077 -0.2657 0.8408 0.058 Uiso calc R 1 1
C C7 0.1296(3) -0.3758(3) 0.89098(13) 0.0514(6) Uani d . 1 1
H H7 0.1730 -0.3911 0.9250 0.062 Uiso calc R 1 1
C C8 0.1633(3) 0.1027(3) 0.74279(11) 0.0426(5) Uani d . 1 1
H H8 0.2543 0.1797 0.7474 0.051 Uiso calc R 1 1
C C9 0.0430(3) 0.1244(3) 0.74794(10) 0.0415(5) Uani d . 1 1
C C10 -0.0947(3) 0.0146(3) 0.74508(13) 0.0520(6) Uani d . 1 1
H H10 -0.1127 -0.0766 0.7367 0.062 Uiso calc R 1 1
C C11 -0.2070(3) 0.0381(3) 0.75456(13) 0.0579(7) Uani d . 1 1
H H11 -0.3000 -0.0366 0.7526 0.069 Uiso calc R 1 1
C C12 -0.1789(3) 0.1731(3) 0.76682(12) 0.0522(6) Uani d . 1 1
C C13 -0.0439(3) 0.2844(3) 0.76863(13) 0.0574(7) Uani d . 1 1
H H13 -0.0266 0.3758 0.7763 0.069 Uiso calc R 1 1
C C14 0.0664(3) 0.2595(3) 0.75898(12) 0.0516(6) Uani d . 1 1
H H14 0.1589 0.3353 0.7599 0.062 Uiso calc R 1 1
O O1 0.3852(2) -0.1677(2) 0.73010(9) 0.0597(5) Uani d . 1 1
O O2 0.1652(2) -0.2455(2) 0.67125(8) 0.0605(5) Uani d . 1 1
S S1 0.24764(7) -0.18427(7) 0.72562(3) 0.04549(16) Uani d . 1 1
Cl Cl1 -0.31836(9) 0.20068(10) 0.78326(4) 0.0779(3) Uani d . 1 1
N N1 0.2735(2) -0.0230(2) 0.73014(10) 0.0445(5) Uani d D 1 1
N N2 0.1474(2) -0.0187(2) 0.73212(9) 0.0424(5) Uani d . 1 1
H H1 0.337(2) 0.033(2) 0.7573(10) 0.050(8) Uiso d D 1 1

loop_
_atom_site_aniso_label
_atom_site_aniso_U_11
_atom_site_aniso_U_22
_atom_site_aniso_U_33
_atom_site_aniso_U_12
_atom_site_aniso_U_13
_atom_site_aniso_U_23
C1 0.0601(19) 0.084(2) 0.0681(19) 0.0315(17) 0.0065(15) 0.0170(17)
C2 0.0489(14) 0.0454(14) 0.0498(13) 0.0237(12) -0.0031(13) -0.0033(12)
C3 0.0402(14) 0.0510(15) 0.0621(16) 0.0238(12) -0.0056(12) -0.0032(13)
C4 0.0518(15) 0.0533(15) 0.0512(14) 0.0319(13) -0.0149(12) -0.0028(13)
C5 0.0472(14) 0.0423(13) 0.0434(13) 0.0278(12) -0.0050(11) -0.0061(11)
C6 0.0403(14) 0.0609(16) 0.0473(14) 0.0280(13) -0.0056(11) -0.0017(12)
C7 0.0511(15) 0.0625(16) 0.0432(12) 0.0304(13) -0.0069(12) 0.0017(13)
C8 0.0491(15) 0.0436(14) 0.0383(12) 0.0255(12) -0.0016(10) -0.0019(10)
C9 0.0537(15) 0.0440(13) 0.0353(11) 0.0309(12) -0.0025(10) 0.0000(10)
C10 0.0600(17) 0.0442(15) 0.0621(16) 0.0338(14) -0.0055(13) -0.0075(12)
C11 0.0540(16) 0.0562(17) 0.0695(18) 0.0321(14) -0.0018(13) -0.0022(14)
C12 0.0623(17) 0.0643(18) 0.0480(14) 0.0452(15) -0.0021(12) -0.0023(13)
C13 0.0733(19) 0.0496(16) 0.0658(17) 0.0430(16) -0.0017(14) -0.0071(13)
C14 0.0529(16) 0.0444(15) 0.0627(17) 0.0282(13) -0.0049(12) -0.0057(12)
O1 0.0637(12) 0.0735(13) 0.0631(11) 0.0502(11) 0.0132(9) 0.0121(10)
O2 0.0933(15) 0.0647(12) 0.0418(9) 0.0533(12) -0.0108(10) -0.0124(9)
S1 0.0604(4) 0.0513(4) 0.0401(3) 0.0394(3) 0.0020(3) -0.0015(3)
Cl1 0.0746(5) 0.0945(6) 0.0928(6) 0.0635(5) -0.0005(5) -0.0118(5)
N1 0.0498(13) 0.0489(12) 0.0446(11) 0.0320(11) -0.0005(10) -0.0030(10)
N2 0.0511(12) 0.0469(12) 0.0400(11) 0.0327(10) -0.0022(9) -0.0032(9)

loop_
_atom_type_symbol
_atom_type_description
_atom_type_scat_dispersion_real
_atom_type_scat_dispersion_imag
_atom_type_scat_source
C C 0.0033 0.0016 'International Tables Vol C Tables 4.2.6.8 and 6.1.1.4'
H H 0.0000 0.0000 'International Tables Vol C Tables 4.2.6.8 and 6.1.1.4'
N N 0.0061 0.0033 'International Tables Vol C Tables 4.2.6.8 and 6.1.1.4'
O O 0.0106 0.0060 'International Tables Vol C Tables 4.2.6.8 and 6.1.1.4'
S S 0.1246 0.1234 'International Tables Vol C Tables 4.2.6.8 and 6.1.1.4'
Cl Cl 0.1484 0.1585 'International Tables Vol C Tables 4.2.6.8 and 6.1.1.4'

loop_
_geom_angle_atom_site_label_1
_geom_angle_atom_site_label_2
_geom_angle_atom_site_label_3
_geom_angle
C2 C1 H1A 109.5
C2 C1 H1B 109.5
H1A C1 H1B 109.5
C2 C1 H1C 109.5
H1A C1 H1C 109.5
H1B C1 H1C 109.5
C7 C2 C3 118.4(2)
C7 C2 C1 121.2(3)
C3 C2 C1 120.3(2)
C4 C3 C2 120.9(2)
C4 C3 H3 119.5
C2 C3 H3 119.5
C5 C4 C3 119.6(2)
C5 C4 H4 120.2
C3 C4 H4 120.2
C4 C5 C6 120.4(2)
C4 C5 S1 119.71(18)
C6 C5 S1 119.89(19)
C7 C6 C5 119.4(2)
C7 C6 H6 120.3
C5 C6 H6 120.3
C6 C7 C2 121.2(2)
C6 C7 H7 119.4
C2 C7 H7 119.4
N2 C8 C9 121.5(2)
N2 C8 H8 119.3
C9 C8 H8 119.3
C10 C9 C14 118.3(2)
C10 C9 C8 122.5(2)
C14 C9 C8 119.1(2)
C9 C10 C11 120.9(2)
C9 C10 H10 119.6
C11 C10 H10 119.6
C12 C11 C10 118.8(3)
C12 C11 H11 120.6
C10 C11 H11 120.6
C13 C12 C11 121.6(2)
C13 C12 Cl1 119.5(2)
C11 C12 Cl1 118.8(2)
C12 C13 C14 118.8(2)
C12 C13 H13 120.6
C14 C13 H13 120.6
C13 C14 C9 121.5(3)
C13 C14 H14 119.3
C9 C14 H14 119.3
O2 S1 O1 119.65(12)
O2 S1 N1 106.40(11)
O1 S1 N1 104.78(11)
O2 S1 C5 107.80(12)
O1 S1 C5 109.72(11)
N1 S1 C5 107.91(11)
N2 N1 S1 113.13(16)
N2 N1 H1 113.4(17)
S1 N1 H1 116.2(17)
C8 N2 N1 114.7(2)

loop_
_geom_bond_atom_site_label_1
_geom_bond_atom_site_label_2
_geom_bond_distance
C1 C2 1.491(4)
C1 H1A 0.9600
C1 H1B 0.9600
C1 H1C 0.9600
C2 C7 1.381(3)
C2 C3 1.382(4)
C3 C4 1.376(4)
C3 H3 0.9300
C4 C5 1.374(3)
C4 H4 0.9300
C5 C6 1.378(3)
C5 S1 1.751(3)
C6 C7 1.372(4)
C6 H6 0.9300
C7 H7 0.9300
C8 N2 1.265(3)
C8 C9 1.447(3)
C8 H8 0.9300
C9 C10 1.374(3)
C9 C14 1.383(3)
C10 C11 1.384(4)
C10 H10 0.9300
C11 C12 1.369(4)
C11 H11 0.9300
C12 C13 1.360(4)
C12 Cl1 1.726(3)
C13 C14 1.373(4)
C13 H13 0.9300
C14 H14 0.9300
O1 S1 1.4197(18)
O2 S1 1.4189(19)
S1 N1 1.637(2)
N1 N2 1.399(3)
N1 H1 0.875(17)

loop_
_geom_hbond_atom_site_label_D
_geom_hbond_atom_site_label_H
_geom_hbond_atom_site_label_A
_geom_hbond_site_symmetry_A
_geom_hbond_distance_DH
_geom_hbond_distance_HA
_geom_hbond_distance_DA
_geom_hbond_angle_DHA
N1 H1 O2 5_555 0.875(17) 2.133(19) 2.952(3) 156(2)
C1 H1A O1 5_445 0.96 2.55 3.496(5) 169
C13 H13 Cg 1_565 0.93 2.94 3.823(3) 160

loop_
_geom_torsion_atom_site_label_1
_geom_torsion_atom_site_label_2
_geom_torsion_atom_site_label_3
_geom_torsion_atom_site_label_4
_geom_torsion
C7 C2 C3 C4 -0.2(4)
C1 C2 C3 C4 179.7(3)
C2 C3 C4 C5 -0.4(4)
C3 C4 C5 C6 0.6(4)
C3 C4 C5 S1 -179.42(19)
C4 C5 C6 C7 -0.1(4)
S1 C5 C6 C7 179.9(2)
C5 C6 C7 C2 -0.5(4)
C3 C2 C7 C6 0.7(4)
C1 C2 C7 C6 -179.2(3)
N2 C8 C9 C10 3.7(4)
N2 C8 C9 C14 -179.3(2)
C14 C9 C10 C11 -1.6(4)
C8 C9 C10 C11 175.4(2)
C9 C10 C11 C12 0.1(4)
C10 C11 C12 C13 1.3(4)
C10 C11 C12 Cl1 -176.2(2)
C11 C12 C13 C14 -1.2(4)
Cl1 C12 C13 C14 176.3(2)
C12 C13 C14 C9 -0.4(4)
C10 C9 C14 C13 1.8(4)
C8 C9 C14 C13 -175.3(2)
C4 C5 S1 O2 -35.4(2)
C6 C5 S1 O2 144.6(2)
C4 C5 S1 O1 -167.3(2)
C6 C5 S1 O1 12.8(2)
C4 C5 S1 N1 79.1(2)
C6 C5 S1 N1 -100.9(2)
O2 S1 N1 N2 57.70(19)
O1 S1 N1 N2 -174.64(16)
C5 S1 N1 N2 -57.77(18)
C9 C8 N2 N1 -178.3(2)
S1 N1 N2 C8 172.28(18)
